data_4068669
loop_
_publ_author_name
'Helten, Holger'
'P\'erez, Janaina Marinas'
'Daniels, J\"org'
'Streubel, Rainer'

_publ_section_title
;
 First Br\/onsted Acid-Induced Ring Expansion of an Oxaphosphirane
 Complex: A Combined Experimental and DFT Study
;
_journal_issue 4
_journal_name_full Organometallics
_journal_page_first 1221
_journal_paper_doi 10.1021/om8010245
_journal_volume 28
_journal_year 2009
_chemical_formula_sum 'C21 H28 N O6 P Si2 W'
_chemical_formula_weight 661.44
_chemical_name_systematic
;
pentacarbonyl[4-bis(trimethylsilyl)methyl-5-methyl-2-phenyl-
1,3,4-oxazaphosphol-2-ene -&#954;P)Tungsten(0)
;
_space_group_IT_number 61
_symmetry_cell_setting orthorhombic
_symmetry_space_group_name_Hall '-P 2ac 2ab'
_symmetry_space_group_name_H-M 'P b c a'
_atom_sites_solution_hydrogens geom
_atom_sites_solution_primary direct
_atom_sites_solution_secondary difmap
_audit_creation_date 2007-12-07T09:56:47-00:00
_audit_creation_method 'manual editing of form.cif'
_cell_angle_alpha 90
_cell_angle_beta 90
_cell_angle_gamma 90
_cell_formula_units_Z 8
_cell_length_a 16.5242(2)
_cell_length_b 17.2471(2)
_cell_length_c 18.5350(2)
_cell_measurement_reflns_used 61641
_cell_measurement_temperature 100(2)
_cell_measurement_theta_max 27.485
_cell_measurement_theta_min 0.407
_cell_volume 5282.37(11)
_computing_cell_refinement 'HKL Scalepack (Otwinowski & Minor 1997)'
_computing_data_collection 'Collect (Bruker AXS BV, 1997-2004)'
_computing_data_reduction 'HKL Denzo and Scalepack (Otwinowski & Minor 1'
_computing_structure_refinement 'SHELXL-97 (Sheldrick, 1997)'
_diffrn_ambient_temperature 100(2)
_diffrn_detector 'CCD plate'
_diffrn_detector_area_resol_mean 9
_diffrn_measured_fraction_theta_full 0.998
_diffrn_measured_fraction_theta_max 0.998
_diffrn_measurement_device '95mm CCD camera on \k-goniostat'
_diffrn_measurement_device_type KappaCCD
_diffrn_measurement_method 'CCD rotation images, thick slices'
_diffrn_orient_matrix_type 'by Bruker AXS Collect from scalepack cell'
_diffrn_orient_matrix_UB_11 -0.48537E-1
_diffrn_orient_matrix_UB_12 0.98528E-2
_diffrn_orient_matrix_UB_13 -0.308931E-1
_diffrn_orient_matrix_UB_21 0.82531E-2
_diffrn_orient_matrix_UB_22 0.571375E-1
_diffrn_orient_matrix_UB_23 0.54727E-2
_diffrn_orient_matrix_UB_31 0.351914E-1
_diffrn_orient_matrix_UB_32 0.1894E-3
_diffrn_orient_matrix_UB_33 -0.438921E-1
_diffrn_radiation_monochromator graphite
_diffrn_radiation_probe x-ray
_diffrn_radiation_type MoK\a
_diffrn_radiation_wavelength 0.71073
_diffrn_reflns_av_R_equivalents 0.0482
_diffrn_reflns_av_unetI/netI 0.0209
_diffrn_reflns_limit_h_max 21
_diffrn_reflns_limit_h_min -21
_diffrn_reflns_limit_k_max 22
_diffrn_reflns_limit_k_min -22
_diffrn_reflns_limit_l_max 23
_diffrn_reflns_limit_l_min -24
_diffrn_reflns_number 93548
_diffrn_reflns_theta_full 27.48
_diffrn_reflns_theta_max 27.48
_diffrn_reflns_theta_min 2.78
_diffrn_source 'Enraf Nonius FR590'
_exptl_absorpt_coefficient_mu 4.559
_exptl_absorpt_correction_T_max 0.6844
_exptl_absorpt_correction_T_min 0.1178
_exptl_absorpt_correction_type analytical
_exptl_absorpt_process_details
;
 ?
;
_exptl_crystal_colour colourless
_exptl_crystal_density_diffrn 1.663
_exptl_crystal_density_method 'not measured'
_exptl_crystal_description plate
_exptl_crystal_F_000 2608
_exptl_crystal_size_max 0.82
_exptl_crystal_size_mid 0.54
_exptl_crystal_size_min 0.09
_refine_diff_density_max 1.038
_refine_diff_density_min -1.205
_refine_diff_density_rms 0.094
_refine_ls_extinction_method none
_refine_ls_goodness_of_fit_ref 1.057
_refine_ls_hydrogen_treatment refall
_refine_ls_matrix_type full
_refine_ls_number_parameters 401
_refine_ls_number_reflns 6047
_refine_ls_number_restraints 0
_refine_ls_restrained_S_all 1.057
_refine_ls_R_factor_all 0.0276
_refine_ls_R_factor_gt 0.0201
_refine_ls_shift/su_max 0.002
_refine_ls_shift/su_mean 0
_refine_ls_structure_factor_coef Fsqd
_refine_ls_weighting_details 'calc w=1/[\s^2^(Fo^2^)+(0.0269P)^2^+0.0000P] where P=(Fo^2^+2Fc^2^)/3'
_refine_ls_weighting_scheme calc
_refine_ls_wR_factor_gt 0.0449
_refine_ls_wR_factor_ref 0.047
_reflns_number_gt 5087
_reflns_number_total 6047
_reflns_threshold_expression I>2sigma(I)
_cod_data_source_file om8010245_si_002.cif
_cod_data_source_block global
_cod_original_sg_symbol_H-M Pbca
_cod_database_code 4068669

loop_
_symmetry_equiv_pos_as_xyz
'x, y, z'
'-x+1/2, -y, z+1/2'
'x+1/2, -y+1/2, -z'
'-x, y+1/2, -z+1/2'
'-x, -y, -z'
'x-1/2, y, -z-1/2'
'-x-1/2, y-1/2, z'
'x, -y-1/2, z-1/2'

loop_
_atom_site_label
_atom_site_type_symbol
_atom_site_fract_x
_atom_site_fract_y
_atom_site_fract_z
_atom_site_U_iso_or_equiv
_atom_site_adp_type
_atom_site_occupancy
_atom_site_symmetry_multiplicity
_atom_site_calc_flag
W1 W 0.256230(4) 0.167826(5) 0.333018(5) 0.01351(4) Uani 1 1 d
P1 P 0.35144(3) 0.13924(3) 0.23135(3) 0.01123(10) Uani 1 1 d
Si1 Si 0.33901(3) 0.10162(3) 0.06379(3) 0.01820(12) Uani 1 1 d
Si2 Si 0.33056(3) -0.03520(3) 0.18373(3) 0.01604(12) Uani 1 1 d
N1 N 0.36898(10) 0.22591(9) 0.18897(9) 0.0153(4) Uani 1 1 d
C1 C 0.46460(11) 0.12106(12) 0.24130(11) 0.0144(4) Uani 1 1 d
C2 C 0.44401(12) 0.23942(12) 0.18327(11) 0.0178(4) Uani 1 1 d
C3 C 0.31699(12) 0.07254(11) 0.16168(11) 0.0132(4) Uani 1 1 d
C4 C 0.28517(17) 0.19384(16) 0.04197(15) 0.0296(6) Uani 1 1 d
C5 C 0.29656(17) 0.02716(17) 0.00106(14) 0.0326(6) Uani 1 1 d
C6 C 0.44941(14) 0.11001(17) 0.04423(14) 0.0273(5) Uani 1 1 d
C7 C 0.23824(15) -0.08597(15) 0.15084(18) 0.0250(6) Uani 1 1 d
C8 C 0.42380(14) -0.07599(14) 0.14093(16) 0.0264(5) Uani 1 1 d
C9 C 0.33822(14) -0.05388(14) 0.28289(12) 0.0208(5) Uani 1 1 d
C10 C 0.49769(11) 0.11508(12) 0.31644(11) 0.0149(4) Uani 1 1 d
C11 C 0.52547(13) 0.04475(13) 0.34346(12) 0.0209(5) Uani 1 1 d
C12 C 0.55557(13) 0.03943(16) 0.41321(13) 0.0290(6) Uani 1 1 d
C13 C 0.55864(14) 0.10472(18) 0.45599(14) 0.0318(6) Uani 1 1 d
C14 C 0.53304(13) 0.17522(15) 0.42984(14) 0.0283(6) Uani 1 1 d
C15 C 0.50212(12) 0.18058(13) 0.36068(12) 0.0194(5) Uani 1 1 d
C16 C 0.47971(17) 0.31132(16) 0.15149(17) 0.0311(6) Uani 1 1 d
C17 C 0.31833(12) 0.26951(13) 0.34666(12) 0.0218(5) Uani 1 1 d
C18 C 0.32398(12) 0.11429(13) 0.41153(12) 0.0230(5) Uani 1 1 d
C19 C 0.18456(12) 0.07294(12) 0.31762(12) 0.0181(5) Uani 1 1 d
C20 C 0.19104(11) 0.22194(11) 0.25439(12) 0.0178(4) Uani 1 1 d
C21 C 0.17589(13) 0.19890(15) 0.40815(13) 0.0287(5) Uani 1 1 d
O1 O 0.50103(8) 0.18798(9) 0.20624(8) 0.0199(3) Uani 1 1 d
O2 O 0.35050(10) 0.32779(9) 0.35282(10) 0.0332(4) Uani 1 1 d
O3 O 0.35931(9) 0.08549(10) 0.45666(9) 0.0372(5) Uani 1 1 d
O4 O 0.13977(9) 0.02322(9) 0.30982(9) 0.0273(4) Uani 1 1 d
O5 O 0.15567(9) 0.25274(9) 0.21021(9) 0.0290(4) Uani 1 1 d
O6 O 0.12892(9) 0.21601(13) 0.45075(10) 0.0511(6) Uani 1 1 d
HC1 H 0.4781(12) 0.0776(11) 0.2150(11) 0.007(5) Uiso 1 1 d
HC3 H 0.2651(18) 0.0784(15) 0.1651(14) 0.035(10) Uiso 1 1 d
H4A H 0.3104(17) 0.2362(16) 0.0626(15) 0.043(8) Uiso 1 1 d
H4B H 0.233(2) 0.1935(19) 0.0561(19) 0.062(10) Uiso 1 1 d
H4C H 0.277(2) 0.195(2) -0.006(2) 0.065(10) Uiso 1 1 d
H5A H 0.3046(17) 0.0444(16) -0.0442(16) 0.049(8) Uiso 1 1 d
H5B H 0.3196(15) -0.0223(16) 0.0061(13) 0.038(7) Uiso 1 1 d
H5C H 0.2339(18) 0.0209(17) 0.0089(16) 0.053(9) Uiso 1 1 d
H6A H 0.4578(16) 0.1224(16) -0.0072(16) 0.048(8) Uiso 1 1 d
H6B H 0.4779(17) 0.0641(18) 0.0537(15) 0.052(9) Uiso 1 1 d
H6C H 0.480(2) 0.145(2) 0.070(2) 0.076(11) Uiso 1 1 d
H7A H 0.1875(18) -0.0552(17) 0.1720(14) 0.048(8) Uiso 1 1 d
H7B H 0.2337(19) -0.133(3) 0.1652(17) 0.059(11) Uiso 1 1 d
H7C H 0.2338(17) -0.0857(16) 0.101(2) 0.050(10) Uiso 1 1 d
H8A H 0.4760(17) -0.0513(16) 0.1574(13) 0.042(8) Uiso 1 1 d
H8B H 0.4272(17) -0.1298(19) 0.1526(14) 0.043(8) Uiso 1 1 d
H8C H 0.4235(15) -0.0686(15) 0.0886(16) 0.040(8) Uiso 1 1 d
H9A H 0.2879(17) -0.0453(15) 0.3087(14) 0.035(7) Uiso 1 1 d
H9B H 0.3744(15) -0.0231(15) 0.3039(13) 0.030(7) Uiso 1 1 d
H9C H 0.3538(15) -0.1065(16) 0.2919(14) 0.038(7) Uiso 1 1 d
H11 H 0.5247(13) 0.0004(13) 0.3130(12) 0.020(6) Uiso 1 1 d
H12 H 0.5753(15) -0.0088(15) 0.4307(13) 0.037(7) Uiso 1 1 d
H13 H 0.5361(14) 0.2253(15) 0.4598(14) 0.039(7) Uiso 1 1 d
H14 H 0.5786(16) 0.0993(15) 0.4980(14) 0.037(7) Uiso 1 1 d
H15 H 0.4869(13) 0.2303(13) 0.3414(11) 0.014(6) Uiso 1 1 d
H16A H 0.4362(17) 0.3444(15) 0.1321(15) 0.039(8) Uiso 1 1 d
H16B H 0.5155(19) 0.2974(18) 0.1186(18) 0.062(10) Uiso 1 1 d
H16C H 0.504(2) 0.3384(17) 0.1896(18) 0.060(10) Uiso 1 1 d

loop_
_atom_site_aniso_label
_atom_site_aniso_U_11
_atom_site_aniso_U_22
_atom_site_aniso_U_33
_atom_site_aniso_U_23
_atom_site_aniso_U_13
_atom_site_aniso_U_12
W1 0.01011(5) 0.01765(6) 0.01275(6) -0.00302(3) 0.00095(3) -0.00019(3)
P1 0.0097(2) 0.0121(2) 0.0120(3) -0.0001(2) -0.00033(18) -0.00022(18)
Si1 0.0219(3) 0.0209(3) 0.0118(3) -0.0017(2) 0.0007(2) -0.0037(2)
Si2 0.0144(3) 0.0130(3) 0.0206(3) -0.0015(2) 0.0006(2) -0.0004(2)
N1 0.0164(8) 0.0137(9) 0.0158(9) 0.0003(7) 0.0008(7) -0.0005(7)
C1 0.0121(9) 0.0152(10) 0.0160(11) -0.0004(9) 0.0007(8) -0.0005(8)
C2 0.0202(10) 0.0176(11) 0.0156(10) -0.0006(9) 0.0002(8) -0.0036(8)
C3 0.0092(10) 0.0157(10) 0.0146(11) -0.0013(8) -0.0009(7) -0.0010(8)
C4 0.0378(15) 0.0324(14) 0.0185(14) 0.0034(11) -0.0067(11) 0.0012(12)
C5 0.0463(16) 0.0347(15) 0.0169(13) -0.0061(12) -0.0005(11) -0.0100(12)
C6 0.0276(12) 0.0309(15) 0.0236(14) -0.0032(11) 0.0098(10) -0.0052(11)
C7 0.0262(12) 0.0164(13) 0.0323(16) 0.0007(11) -0.0051(11) -0.0063(9)
C8 0.0247(12) 0.0168(12) 0.0378(16) -0.0030(11) 0.0085(11) 0.0028(9)
C9 0.0190(11) 0.0180(12) 0.0254(13) 0.0030(10) -0.0024(9) 0.0020(9)
C10 0.0080(9) 0.0208(11) 0.0158(10) 0.0017(9) 0.0000(7) -0.0012(8)
C11 0.0169(10) 0.0241(12) 0.0216(12) 0.0004(10) 0.0003(8) 0.0027(9)
C12 0.0205(11) 0.0413(15) 0.0254(13) 0.0104(12) -0.0023(9) 0.0088(10)
C13 0.0188(11) 0.0616(18) 0.0150(13) 0.0013(13) -0.0058(9) 0.0023(11)
C14 0.0187(11) 0.0414(16) 0.0249(13) -0.0098(11) -0.0033(10) -0.0046(10)
C15 0.0138(10) 0.0237(12) 0.0208(12) -0.0028(10) -0.0015(9) -0.0033(8)
C16 0.0284(14) 0.0265(13) 0.0382(16) 0.0074(12) 0.0013(12) -0.0105(11)
C17 0.0177(10) 0.0271(13) 0.0206(12) -0.0065(10) 0.0016(8) 0.0031(9)
C18 0.0143(10) 0.0345(13) 0.0201(12) 0.0017(10) 0.0033(9) -0.0060(9)
C19 0.0155(10) 0.0228(12) 0.0160(11) 0.0024(9) -0.0008(8) 0.0044(9)
C20 0.0120(9) 0.0141(10) 0.0272(12) -0.0025(9) 0.0015(9) -0.0026(8)
C21 0.0160(10) 0.0428(14) 0.0272(13) -0.0150(11) -0.0003(9) -0.0034(10)
O1 0.0123(7) 0.0258(8) 0.0215(8) 0.0070(7) -0.0001(6) -0.0056(6)
O2 0.0308(9) 0.0252(10) 0.0436(11) -0.0128(8) 0.0019(8) -0.0075(7)
O3 0.0213(8) 0.0644(13) 0.0259(10) 0.0219(9) -0.0057(7) -0.0089(8)
O4 0.0197(8) 0.0246(9) 0.0377(10) 0.0035(7) -0.0032(7) -0.0064(7)
O5 0.0208(8) 0.0242(8) 0.0418(10) 0.0115(8) -0.0092(7) -0.0021(6)
O6 0.0219(9) 0.0891(16) 0.0423(12) -0.0398(11) 0.0134(8) -0.0076(9)

loop_
_atom_type_symbol
_atom_type_description
_atom_type_scat_dispersion_real
_atom_type_scat_dispersion_imag
_atom_type_scat_source
C C 0.0033 0.0016 'International Tables Vol C Tables 4.2.6.8 and 6.1.1.4'
H H 0 0 'International Tables Vol C Tables 4.2.6.8 and 6.1.1.4'
N N 0.0061 0.0033 'International Tables Vol C Tables 4.2.6.8 and 6.1.1.4'
O O 0.0106 0.006 'International Tables Vol C Tables 4.2.6.8 and 6.1.1.4'
P P 0.1023 0.0942 'International Tables Vol C Tables 4.2.6.8 and 6.1.1.4'
Si Si 0.0817 0.0704 'International Tables Vol C Tables 4.2.6.8 and 6.1.1.4'
W W -0.849 6.8722 'International Tables Vol C Tables 4.2.6.8 and 6.1.1.4'

loop_
_exptl_crystal_face_index_h
_exptl_crystal_face_index_k
_exptl_crystal_face_index_l
_exptl_crystal_face_perp_dist
-1 0 0 0.272
1 0 0 0.271
0 0 1 0.045
0 0 -1 0.045
0 -1 0 0.091
0 1 0 0.091
2 1 0 0.22
-1 -2 0 0.176

loop_
_geom_angle_atom_site_label_1
_geom_angle_atom_site_label_2
_geom_angle_atom_site_label_3
_geom_angle
C21 W1 C20 91.39(9)
C21 W1 C19 85.81(9)
C20 W1 C19 87.74(8)
C21 W1 C17 90.98(9)
C20 W1 C17 87.76(8)
C19 W1 C17 174.41(8)
C21 W1 C18 89.37(9)
C20 W1 C18 178.88(8)
C19 W1 C18 93.14(8)
C17 W1 C18 91.40(9)
C21 W1 P1 174.42(8)
C20 W1 P1 83.35(6)
C19 W1 P1 95.83(6)
C17 W1 P1 86.94(6)
C18 W1 P1 95.86(6)
N1 P1 C3 106.19(9)
N1 P1 C1 91.26(8)
C3 P1 C1 105.76(9)
N1 P1 W1 106.23(6)
C3 P1 W1 117.50(7)
C1 P1 W1 125.20(7)
C6 Si1 C4 110.96(13)
C6 Si1 C5 107.42(13)
C4 Si1 C5 105.77(13)
C6 Si1 C3 112.94(11)
C4 Si1 C3 109.72(11)
C5 Si1 C3 109.74(11)
C7 Si2 C9 107.23(13)
C7 Si2 C8 111.05(12)
C9 Si2 C8 107.23(12)
C7 Si2 C3 106.88(11)
C9 Si2 C3 112.63(10)
C8 Si2 C3 111.76(10)
C2 N1 P1 111.38(14)
O1 C1 C10 108.57(15)
O1 C1 P1 103.44(12)
C10 C1 P1 117.32(13)
O1 C1 HC1 108.0(12)
C10 C1 HC1 110.3(13)
P1 C1 HC1 108.7(12)
N1 C2 O1 122.09(18)
N1 C2 C16 124.9(2)
O1 C2 C16 113.00(18)
P1 C3 Si2 115.14(11)
P1 C3 Si1 116.53(10)
Si2 C3 Si1 115.68(10)
P1 C3 HC3 100.6(18)
Si2 C3 HC3 102.3(18)
Si1 C3 HC3 103.1(18)
Si1 C4 H4A 111.7(16)
Si1 C4 H4B 113(2)
H4A C4 H4B 108(3)
Si1 C4 H4C 107(2)
H4A C4 H4C 117(3)
H4B C4 H4C 98(3)
Si1 C5 H5A 107.4(18)
Si1 C5 H5B 114.2(15)
H5A C5 H5B 109(2)
Si1 C5 H5C 110.8(16)
H5A C5 H5C 108(2)
H5B C5 H5C 107(2)
Si1 C6 H6A 110.0(16)
Si1 C6 H6B 112.9(18)
H6A C6 H6B 107(2)
Si1 C6 H6C 119(2)
H6A C6 H6C 107(3)
H6B C6 H6C 100(3)
Si2 C7 H7A 106.9(15)
Si2 C7 H7B 115(2)
H7A C7 H7B 107(3)
Si2 C7 H7C 112.9(18)
H7A C7 H7C 108(2)
H7B C7 H7C 108(3)
Si2 C8 H8A 114.7(15)
Si2 C8 H8B 108.6(17)
H8A C8 H8B 107(2)
Si2 C8 H8C 111.6(15)
H8A C8 H8C 104(2)
H8B C8 H8C 111(2)
Si2 C9 H9A 113.6(15)
Si2 C9 H9B 111.9(16)
H9A C9 H9B 106(2)
Si2 C9 H9C 110.6(15)
H9A C9 H9C 107(2)
H9B C9 H9C 108(2)
C11 C10 C15 118.5(2)
C11 C10 C1 120.99(19)
C15 C10 C1 120.55(18)
C12 C11 C10 120.8(2)
C12 C11 H11 120.4(14)
C10 C11 H11 118.9(14)
C13 C12 C11 119.7(2)
C13 C12 H12 120.5(15)
C11 C12 H12 119.9(15)
C14 C13 C12 120.6(2)
C14 C13 H14 122.6(18)
C12 C13 H14 116.8(18)
C13 C14 C15 119.9(2)
C13 C14 H13 122.5(15)
C15 C14 H13 117.6(15)
C14 C15 C10 120.6(2)
C14 C15 H15 120.1(12)
C10 C15 H15 119.2(12)
C2 C16 H16A 109.7(16)
C2 C16 H16B 108(2)
H16A C16 H16B 113(3)
C2 C16 H16C 106.7(19)
H16A C16 H16C 108(2)
H16B C16 H16C 111(3)
O2 C17 W1 177.20(19)
O3 C18 W1 177.51(19)
O4 C19 W1 175.08(18)
O5 C20 W1 178.97(17)
O6 C21 W1 178.9(2)
C2 O1 C1 111.72(14)

loop_
_geom_bond_atom_site_label_1
_geom_bond_atom_site_label_2
_geom_bond_distance
W1 C21 1.997(2)
W1 C20 2.038(2)
W1 C19 2.040(2)
W1 C17 2.048(2)
W1 C18 2.055(2)
W1 P1 2.5038(5)
P1 N1 1.7133(17)
P1 C3 1.821(2)
P1 C1 1.9049(19)
Si1 C6 1.866(2)
Si1 C4 1.867(3)
Si1 C5 1.869(2)
Si1 C3 1.917(2)
Si2 C7 1.862(3)
Si2 C9 1.870(2)
Si2 C8 1.870(2)
Si2 C3 1.916(2)
N1 C2 1.266(2)
C1 O1 1.455(2)
C1 C10 1.500(3)
C1 HC1 0.92(2)
C2 O1 1.362(2)
C2 C16 1.494(3)
C3 HC3 0.87(3)
C4 H4A 0.92(3)
C4 H4B 0.91(3)
C4 H4C 0.89(4)
C5 H5A 0.90(3)
C5 H5B 0.94(3)
C5 H5C 1.05(3)
C6 H6A 0.99(3)
C6 H6B 0.94(3)
C6 H6C 0.93(4)
C7 H7A 1.07(3)
C7 H7B 0.85(5)
C7 H7C 0.93(4)
C8 H8A 1.01(3)
C8 H8B 0.95(3)
C8 H8C 0.98(3)
C9 H9A 0.97(3)
C9 H9B 0.89(3)
C9 H9C 0.96(3)
C10 C11 1.390(3)
C10 C15 1.398(3)
C11 C12 1.388(3)
C11 H11 0.95(2)
C12 C13 1.378(4)
C12 H12 0.95(3)
C13 C14 1.376(4)
C13 H14 0.85(3)
C14 C15 1.383(3)
C14 H13 1.03(3)
C15 H15 0.96(2)
C16 H16A 0.98(3)
C16 H16B 0.88(3)
C16 H16C 0.94(3)
C17 O2 1.143(2)
C18 O3 1.135(3)
C19 O4 1.142(2)
C20 O5 1.138(2)
C21 O6 1.146(3)

loop_
_geom_torsion_atom_site_label_1
_geom_torsion_atom_site_label_2
_geom_torsion_atom_site_label_3
_geom_torsion_atom_site_label_4
_geom_torsion
C21 W1 P1 N1 30.8(7)
C20 W1 P1 N1 50.58(8)
C19 W1 P1 N1 137.61(8)
C17 W1 P1 N1 -37.52(8)
C18 W1 P1 N1 -128.61(9)
C21 W1 P1 C3 -87.8(7)
C20 W1 P1 C3 -68.04(9)
C19 W1 P1 C3 18.99(9)
C17 W1 P1 C3 -156.13(10)
C18 W1 P1 C3 112.77(10)
C21 W1 P1 C1 134.3(7)
C20 W1 P1 C1 154.08(9)
C19 W1 P1 C1 -118.89(10)
C17 W1 P1 C1 65.98(10)
C18 W1 P1 C1 -25.11(10)
C3 P1 N1 C2 -107.01(16)
C1 P1 N1 C2 -0.20(16)
W1 P1 N1 C2 127.16(14)
N1 P1 C1 O1 -1.68(13)
C3 P1 C1 O1 105.53(13)
W1 P1 C1 O1 -112.64(11)
N1 P1 C1 C10 117.79(15)
C3 P1 C1 C10 -134.99(15)
W1 P1 C1 C10 6.83(18)
P1 N1 C2 O1 2.5(3)
P1 N1 C2 C16 -177.6(2)
N1 P1 C3 Si2 157.95(10)
C1 P1 C3 Si2 61.89(13)
W1 P1 C3 Si2 -83.41(11)
N1 P1 C3 Si1 17.65(14)
C1 P1 C3 Si1 -78.41(13)
W1 P1 C3 Si1 136.29(8)
C7 Si2 C3 P1 139.86(14)
C9 Si2 C3 P1 22.35(15)
C8 Si2 C3 P1 -98.44(14)
C7 Si2 C3 Si1 -79.49(15)
C9 Si2 C3 Si1 163.00(11)
C8 Si2 C3 Si1 42.20(15)
C6 Si1 C3 P1 61.67(15)
C4 Si1 C3 P1 -62.69(15)
C5 Si1 C3 P1 -178.51(13)
C6 Si1 C3 Si2 -78.41(14)
C4 Si1 C3 Si2 157.22(12)
C5 Si1 C3 Si2 41.41(16)
O1 C1 C10 C11 -132.82(19)
P1 C1 C10 C11 110.47(19)
O1 C1 C10 C15 46.4(2)
P1 C1 C10 C15 -70.3(2)
C15 C10 C11 C12 1.1(3)
C1 C10 C11 C12 -179.59(19)
C10 C11 C12 C13 -0.6(3)
C11 C12 C13 C14 -0.8(3)
C12 C13 C14 C15 1.5(4)
C13 C14 C15 C10 -1.0(3)
C11 C10 C15 C14 -0.4(3)
C1 C10 C15 C14 -179.63(19)
C21 W1 C17 O2 -74(4)
C20 W1 C17 O2 18(4)
C19 W1 C17 O2 -19(5)
C18 W1 C17 O2 -163(4)
P1 W1 C17 O2 101(4)
C21 W1 C18 O3 1(5)
C20 W1 C18 O3 134(5)
C19 W1 C18 O3 -85(5)
C17 W1 C18 O3 92(5)
P1 W1 C18 O3 18E1(10)
C21 W1 C19 O4 37(2)
C20 W1 C19 O4 -54(2)
C17 W1 C19 O4 -18(3)
C18 W1 C19 O4 126(2)
P1 W1 C19 O4 -138(2)
C21 W1 C20 O5 127(11)
C19 W1 C20 O5 -147(11)
C17 W1 C20 O5 36(11)
C18 W1 C20 O5 -5(14)
P1 W1 C20 O5 -51(11)
C20 W1 C21 O6 66(15)
C19 W1 C21 O6 -22(15)
C17 W1 C21 O6 154(15)
C18 W1 C21 O6 -115(15)
P1 W1 C21 O6 86(15)
N1 C2 O1 C1 -4.0(3)
C16 C2 O1 C1 176.10(19)
C10 C1 O1 C2 -122.20(17)
P1 C1 O1 C2 3.12(19)
